data_7245087
loop_
_publ_author_name
'Pagliari, Anderson'
'Meyer, Alexandre R.'
'Solner, Vanessa'
'Rosa, J\'essica Maria Luis'
'Hoerner, Manfredo'
'Gauze Bonacorso, Helio'
'Zanatta, Nilo'
'Martins, Marcos A. P.'

_publ_section_title
;
 Effect of Hydrogen Bonds and \p...\p-interactions on the Crystallization
 of Phenyl-perfluorophenyl Amides: Understanding the Self-organization of
 a Cocrystal
;
_journal_name_full CrystEngComm
_journal_paper_doi 10.1039/D2CE00231K
_journal_year 2022
_chemical_absolute_configuration unk
_chemical_formula_moiety 'C13 H F10 N O, C13 H11 N O'
_chemical_formula_sum 'C26 H12 F10 N2 O2'
_chemical_formula_weight 574.38
_chemical_melting_point ?
_chemical_name_common 'bis-pentafluorbenzamide N-phenylbenzamide'
_chemical_name_systematic
;
        '2,3,4,5,6-pentafluoro-N-(perfluorophenyl)benzamide N-phenylbenzamide'
;
_space_group_IT_number 4
_space_group_name_Hall 'P 2yb'
_space_group_name_H-M_alt 'P 1 21 1'
_symmetry_cell_setting monoclinic
_symmetry_Int_Tables_number 4
_symmetry_space_group_name_Hall 'P 2yb'
_symmetry_space_group_name_H-M 'P 1 21 1'
_atom_sites_solution_hydrogens geom
_atom_sites_solution_primary direct
_atom_sites_solution_secondary difmap
_audit_conform_dict_location ftp://ftp.iucr.org/pub/cif_core.dic
_audit_conform_dict_name cif_core.dic
_audit_conform_dict_version 2.4.5
_audit_creation_date 2021-11-10T15:53:28-00:00
_audit_creation_method 'WinGX routine CIF_UPDATE'
_audit_update_record
;
2021-11-11 deposited with the CCDC.	2022-06-21 downloaded from the CCDC.
;
_cell_angle_alpha 90
_cell_angle_beta 91.13(3)
_cell_angle_gamma 90
_cell_formula_units_Z 2
_cell_length_a 9.580(7)
_cell_length_b 5.800(4)
_cell_length_c 20.624(17)
_cell_measurement_reflns_used 9617
_cell_measurement_temperature 100(2)
_cell_measurement_theta_max 29.99
_cell_measurement_theta_min 2.33
_cell_measurement_wavelength 0.71073
_cell_volume 1145.7(15)
_computing_cell_refinement 'BRUKER SAINT'
_computing_data_collection 'BRUKER APEX-III'
_computing_data_reduction 'BRUKER SOFTWARE'
_computing_molecular_graphics 'ORTEP-3 for Windows (Farrugia, 2012)'
_computing_publication_material 'WinGX publication routines (Farrugia, 2012)'
_computing_structure_refinement 'SHELXL-2018/3 (Sheldrick, 2018)'
_computing_structure_solution 'SHELXT 2014/5 (Sheldrick, 2014)'
_diffrn_ambient_temperature 100(2)
_diffrn_detector_area_resol_mean 10.4167
_diffrn_measured_fraction_theta_full 0.996
_diffrn_measured_fraction_theta_max 0.995
_diffrn_measurement_device_type 'Bruker D8 Venture Photon 100 diffractometer'
_diffrn_measurement_method '\f and \w scans'
_diffrn_radiation_probe x-ray
_diffrn_radiation_type MoK\a
_diffrn_radiation_wavelength 0.71073
_diffrn_reflns_av_R_equivalents 0.0476
_diffrn_reflns_av_unetI/netI 0.0408
_diffrn_reflns_Laue_measured_fraction_full 0.996
_diffrn_reflns_Laue_measured_fraction_max 0.995
_diffrn_reflns_limit_h_max 13
_diffrn_reflns_limit_h_min -13
_diffrn_reflns_limit_k_max 8
_diffrn_reflns_limit_k_min -8
_diffrn_reflns_limit_l_max 29
_diffrn_reflns_limit_l_min -29
_diffrn_reflns_number 44600
_diffrn_reflns_point_group_measured_fraction_full 0.997
_diffrn_reflns_point_group_measured_fraction_max 0.994
_diffrn_reflns_theta_full 25.242
_diffrn_reflns_theta_max 30.101
_diffrn_reflns_theta_min 2.327
_diffrn_source 'fine-focus sealed tube'
_diffrn_standards_number 0
_exptl_absorpt_coefficient_mu 0.162
_exptl_absorpt_correction_T_max 0.9669
_exptl_absorpt_correction_T_min 0.9164
_exptl_absorpt_correction_type multi-scan
_exptl_absorpt_process_details
;
        SADABS-2016/2 - Bruker AXS area detector scaling and absorption
        correction. Reference: Krause, L., Herbst-Irmer, R., Sheldrick G.M. &
        Stalke D., J. Appl. Cryst. 48 (2015) 3-10.
;
_exptl_crystal_colour colourless
_exptl_crystal_density_diffrn 1.665
_exptl_crystal_density_meas ?
_exptl_crystal_density_method 'not measured'
_exptl_crystal_description block
_exptl_crystal_F_000 576
_exptl_crystal_recrystallization_method 'Re-crystallisation from solvent'
_exptl_crystal_size_max 0.55
_exptl_crystal_size_mid 0.25
_exptl_crystal_size_min 0.21
_exptl_transmission_factor_max none
_exptl_transmission_factor_min none
_refine_diff_density_max 1.54
_refine_diff_density_min -0.986
_refine_diff_density_rms 0.108
_refine_ls_abs_structure_details
;
 Flack x determined using 1894 quotients [(I+)-(I-)]/[(I+)+(I-)]
 (Parsons, Flack and Wagner, Acta Cryst. B69 (2013) 249-259).
;
_refine_ls_abs_structure_Flack 0.18(19)
_refine_ls_extinction_coef 0.016(8)
_refine_ls_extinction_expression Fc^*^=kFc[1+0.001xFc^2^\l^3^/sin(2\q)]^-1/4^
_refine_ls_extinction_method 'SHELXL-2018/3 (Sheldrick 2018)'
_refine_ls_goodness_of_fit_ref 1.033
_refine_ls_hydrogen_treatment constr
_refine_ls_matrix_type full
_refine_ls_number_constraints 0
_refine_ls_number_parameters 356
_refine_ls_number_reflns 6704
_refine_ls_number_restraints 68
_refine_ls_restrained_S_all 1.03
_refine_ls_R_factor_all 0.1262
_refine_ls_R_factor_gt 0.1047
_refine_ls_shift/su_max 0.002
_refine_ls_shift/su_mean 0
_refine_ls_structure_factor_coef Fsqd
_refine_ls_weighting_details 'w=1/[\s^2^(Fo^2^)+(0.0613P)^2^+5.3342P] where P=(Fo^2^+2Fc^2^)/3'
_refine_ls_weighting_scheme calc
_refine_ls_wR_factor_gt 0.223
_refine_ls_wR_factor_ref 0.2359
_reflns_Friedel_coverage 0.83
_reflns_Friedel_fraction_full 0.998
_reflns_Friedel_fraction_max 0.993
_reflns_number_gt 5415
_reflns_number_total 6704
_reflns_threshold_expression 'I > 2\s(I)'
_cod_data_source_file d2ce00231k1.cif
_cod_data_source_block shelx_CCDC1
_cod_depositor_comments
;
The following automatic conversions were performed:

data item '_chemical_melting_point' value 'none' was changed to '?'
-- the value is undefined or not given.

data item '_exptl_crystal_density_meas' value 'none' was changed to
'?' -- the value is perceived as not measured.

Automatic conversion script
Id: cif_fix_values 7556 2019-12-06 15:28:31Z antanas 
;
_cod_original_cell_volume 1145.8(15)
_cod_original_sg_symbol_H-M 'P 21'
_cod_database_code 7245087
_shelx_estimated_absorpt_t_min 0.916
_shelx_estimated_absorpt_t_max 0.967
_shelx_shelxl_version_number 2018/3

loop_
_symmetry_equiv_pos_as_xyz
'x, y, z'
'-x, y+1/2, -z'

loop_
_atom_site_label
_atom_site_type_symbol
_atom_site_fract_x
_atom_site_fract_y
_atom_site_fract_z
_atom_site_U_iso_or_equiv
_atom_site_adp_type
_atom_site_occupancy
_atom_site_site_symmetry_order
_atom_site_calc_flag
_atom_site_refinement_flags_posn
_atom_site_refinement_flags_adp
_atom_site_refinement_flags_occupancy
_atom_site_disorder_assembly
_atom_site_disorder_group
C1 C -0.4105(8) 0.0047(6) 0.7635(4) 0.078(4) Uani 1 1 d D U . . .
C2 C 0.0754(8) 0.0102(17) 0.7389(4) 0.0407(19) Uani 1 1 d . . . . .
C11 C -0.4953(11) 0.2120(17) 0.6722(4) 0.047(2) Uani 1 1 d . U . . .
C12 C -0.4146(7) 0.4074(18) 0.6655(3) 0.0346(17) Uani 1 1 d . U . . .
H12 H -0.343244 0.441555 0.696654 0.042 Uiso 1 1 calc R U . . .
C13 C -0.4377(7) 0.5547(16) 0.6128(4) 0.0316(15) Uani 1 1 d . U . . .
H13 H -0.384196 0.691688 0.608778 0.038 Uiso 1 1 calc R U . . .
C14 C -0.5386(7) 0.5008(17) 0.5665(4) 0.0322(15) Uani 1 1 d . U . . .
H14 H -0.553638 0.599689 0.530351 0.039 Uiso 1 1 calc R U . . .
C15 C -0.6165(7) 0.3060(18) 0.5727(4) 0.0358(17) Uani 1 1 d . U . . .
H15 H -0.686087 0.270497 0.540859 0.043 Uiso 1 1 calc R U . . .
C16 C -0.5956(10) 0.1598(17) 0.6247(4) 0.044(2) Uani 1 1 d . U . . .
H16 H -0.649697 0.023249 0.628021 0.053 Uiso 1 1 calc R U . . .
C21 C -0.4553(10) -0.1810(6) 0.8158(3) 0.0389(18) Uani 1 1 d D U . . .
C22 C -0.5427(7) -0.3694(17) 0.8098(4) 0.0364(18) Uani 1 1 d . U . . .
H22 H -0.597748 -0.389304 0.771346 0.044 Uiso 1 1 calc R U . . .
C23 C -0.5506(8) -0.5292(17) 0.8593(4) 0.0392(18) Uani 1 1 d . U . . .
H23 H -0.610376 -0.659118 0.854753 0.047 Uiso 1 1 calc R U . . .
C24 C -0.4715(10) -0.4996(19) 0.9154(4) 0.048(2) Uani 1 1 d . U . . .
H24 H -0.476887 -0.609293 0.949419 0.058 Uiso 1 1 calc R U . . .
C25 C -0.3856(7) -0.313(2) 0.9220(4) 0.0393(19) Uani 1 1 d . U . . .
H25 H -0.331798 -0.293428 0.960784 0.047 Uiso 1 1 calc R U . . .
C26 C -0.3762(8) -0.1550(18) 0.8734(4) 0.0358(17) Uani 1 1 d . U . . .
H26 H -0.31566 -0.026228 0.87848 0.043 Uiso 1 1 calc R U . . .
C31 C 0.0108(8) 0.1678(15) 0.6824(3) 0.0296(15) Uani 1 1 d . . . . .
C32 C 0.0762(6) 0.3764(15) 0.6710(3) 0.0225(12) Uani 1 1 d . . . . .
C33 C 0.0477(6) 0.5065(15) 0.6168(3) 0.0198(11) Uani 1 1 d . . . . .
C34 C -0.0538(6) 0.4321(16) 0.5734(3) 0.0234(13) Uani 1 1 d . . . . .
C35 C -0.1234(6) 0.2247(16) 0.5830(3) 0.0239(13) Uani 1 1 d . . . . .
C36 C -0.0898(7) 0.0965(15) 0.6370(3) 0.0227(12) Uani 1 1 d . . . . .
C41 C 0.0219(11) -0.1992(16) 0.8311(3) 0.041(2) Uani 1 1 d . . . . .
C42 C -0.0495(9) -0.4032(17) 0.8380(3) 0.0353(17) Uani 1 1 d . . . . .
C43 C -0.0269(7) -0.5439(15) 0.8884(3) 0.0259(13) Uani 1 1 d . . . . .
C44 C 0.0746(7) -0.4908(15) 0.9354(3) 0.0244(13) Uani 1 1 d . . . . .
C45 C 0.1505(7) -0.2931(16) 0.9304(3) 0.0265(13) Uani 1 1 d . . . . .
C46 C 0.1236(9) -0.1457(16) 0.8780(4) 0.0363(17) Uani 1 1 d . . . . .
N1 N -0.5106(7) 0.0345(19) 0.7294(5) 0.067(2) Uani 1 1 d . . . . .
H1 H -0.589448 -0.039122 0.735937 0.081 Uiso 1 1 calc R U . . .
N2 N -0.0261(7) -0.043(2) 0.7761(5) 0.067(2) Uani 1 1 d . . . . .
H2 H -0.112573 0.004724 0.770281 0.081 Uiso 1 1 calc R U . . .
F11 F 0.1737(5) 0.4537(12) 0.7134(2) 0.0422(12) Uani 1 1 d . . . . .
F12 F 0.1134(4) 0.7067(12) 0.6072(2) 0.0326(9) Uani 1 1 d . . . . .
F13 F -0.0852(6) 0.5605(13) 0.5206(2) 0.0453(12) Uani 1 1 d . . . . .
F14 F -0.2183(4) 0.1515(13) 0.5393(2) 0.0406(12) Uani 1 1 d . . . . .
F15 F -0.1549(5) -0.1068(12) 0.6447(2) 0.0374(10) Uani 1 1 d . . . . .
F21 F -0.1460(5) -0.4632(14) 0.7922(2) 0.0505(14) Uani 1 1 d . . . . .
F22 F -0.0993(5) -0.7426(13) 0.8944(2) 0.0434(12) Uani 1 1 d . . . . .
F23 F 0.0965(6) -0.6339(13) 0.9859(2) 0.0449(12) Uani 1 1 d . . . . .
F24 F 0.2457(5) -0.2376(14) 0.9759(2) 0.0434(12) Uani 1 1 d . . . . .
F25 F 0.1918(7) 0.0557(13) 0.8758(3) 0.0616(17) Uani 1 1 d . . . . .
O1 O -0.2912(5) 0.1000(14) 0.7596(3) 0.0338(12) Uani 1 1 d . . . . .
O2 O 0.1994(4) -0.0325(13) 0.7426(2) 0.0245(9) Uani 1 1 d . . . . .

loop_
_atom_site_aniso_label
_atom_site_aniso_U_11
_atom_site_aniso_U_22
_atom_site_aniso_U_33
_atom_site_aniso_U_23
_atom_site_aniso_U_13
_atom_site_aniso_U_12
C1 0.019(3) 0.081(8) 0.134(10) -0.085(8) 0.010(5) 0.001(4)
C2 0.031(4) 0.026(4) 0.066(5) -0.024(4) 0.017(3) -0.012(3)
C11 0.090(7) 0.026(4) 0.027(3) 0.003(3) 0.017(4) 0.026(4)
C12 0.024(3) 0.051(5) 0.029(3) -0.011(3) -0.009(2) 0.023(3)
C13 0.024(3) 0.031(4) 0.040(4) -0.002(3) 0.000(3) -0.006(3)
C14 0.027(3) 0.033(4) 0.037(3) 0.008(3) 0.001(3) 0.006(3)
C15 0.024(3) 0.043(4) 0.041(4) -0.015(3) 0.005(3) -0.005(3)
C16 0.059(5) 0.028(4) 0.046(5) -0.012(3) 0.031(4) -0.011(4)
C21 0.071(6) 0.020(3) 0.026(3) -0.003(3) 0.003(3) 0.006(3)
C22 0.026(3) 0.043(4) 0.040(4) -0.020(3) -0.017(3) 0.014(3)
C23 0.027(3) 0.025(3) 0.065(5) -0.011(4) 0.014(3) -0.004(3)
C24 0.059(5) 0.042(5) 0.045(5) 0.016(4) 0.019(4) 0.019(4)
C25 0.024(3) 0.066(6) 0.027(3) -0.005(3) -0.011(3) 0.008(4)
C26 0.037(4) 0.038(4) 0.033(3) -0.012(3) 0.009(3) -0.007(3)
C31 0.051(4) 0.019(3) 0.019(3) 0.001(2) -0.003(3) -0.005(3)
C32 0.022(3) 0.020(3) 0.025(3) 0.002(2) -0.011(2) 0.001(2)
C33 0.015(2) 0.018(3) 0.026(3) -0.002(2) 0.003(2) 0.002(2)
C34 0.018(3) 0.031(3) 0.022(3) 0.009(2) -0.002(2) 0.009(2)
C35 0.015(3) 0.030(3) 0.027(3) -0.008(3) -0.007(2) -0.002(2)
C36 0.026(3) 0.018(3) 0.024(3) -0.006(2) 0.004(2) -0.010(2)
C41 0.082(6) 0.018(3) 0.023(3) 0.000(3) -0.008(3) 0.006(4)
C42 0.051(4) 0.026(3) 0.029(3) -0.013(3) -0.011(3) 0.015(3)
C43 0.025(3) 0.026(3) 0.027(3) -0.004(3) 0.003(2) -0.002(3)
C44 0.024(3) 0.027(3) 0.022(3) 0.000(2) 0.005(2) 0.003(2)
C45 0.024(3) 0.031(3) 0.025(3) -0.004(3) 0.008(2) -0.004(3)
C46 0.065(5) 0.015(3) 0.030(3) -0.004(2) 0.011(3) -0.010(3)
N1 0.019(2) 0.069(4) 0.115(5) -0.054(4) 0.012(3) -0.010(2)
N2 0.019(2) 0.069(4) 0.115(5) -0.054(4) 0.012(3) -0.010(2)
F11 0.056(3) 0.020(2) 0.050(3) -0.0035(19) -0.031(2) -0.0069(19)
F12 0.032(2) 0.025(2) 0.041(2) 0.0026(17) 0.0051(18) -0.0072(17)
F13 0.070(3) 0.040(3) 0.026(2) 0.011(2) -0.014(2) 0.000(2)
F14 0.025(2) 0.050(3) 0.046(3) -0.014(2) -0.0188(18) -0.0050(19)
F15 0.045(2) 0.024(2) 0.043(2) -0.0126(18) 0.0098(19) -0.0175(19)
F21 0.059(3) 0.048(3) 0.044(3) -0.019(2) -0.029(2) 0.018(3)
F22 0.043(3) 0.040(3) 0.047(3) -0.014(2) 0.013(2) -0.018(2)
F23 0.070(3) 0.039(3) 0.025(2) 0.0120(19) -0.002(2) -0.001(2)
F24 0.034(2) 0.058(3) 0.039(2) -0.017(2) -0.0044(18) -0.008(2)
F25 0.108(5) 0.032(3) 0.045(3) -0.008(2) 0.019(3) -0.040(3)
O1 0.0112(19) 0.035(3) 0.055(3) -0.006(2) -0.0071(19) -0.0008(18)
O2 0.0103(17) 0.030(2) 0.033(2) 0.0054(19) 0.0038(15) 0.0046(17)

loop_
_atom_type_symbol
_atom_type_description
_atom_type_scat_dispersion_real
_atom_type_scat_dispersion_imag
_atom_type_scat_source
C C 0.0033 0.0016 'International Tables Vol C Tables 4.2.6.8 and 6.1.1.4'
H H 0 0 'International Tables Vol C Tables 4.2.6.8 and 6.1.1.4'
N N 0.0061 0.0033 'International Tables Vol C Tables 4.2.6.8 and 6.1.1.4'
F F 0.0171 0.0103 'International Tables Vol C Tables 4.2.6.8 and 6.1.1.4'
O O 0.0106 0.006 'International Tables Vol C Tables 4.2.6.8 and 6.1.1.4'

loop_
_geom_angle_atom_site_label_1
_geom_angle_atom_site_label_2
_geom_angle_atom_site_label_3
_geom_angle
_geom_angle_site_symmetry_1
_geom_angle_site_symmetry_3
_geom_angle_publ_flag
N1 C1 O1 127.9(8) . . ?
N1 C1 C21 105.9(8) . . ?
O1 C1 C21 126.3(8) . . ?
O2 C2 N2 131.5(10) . . ?
O2 C2 C31 121.8(7) . . ?
N2 C2 C31 106.7(8) . . ?
C12 C11 C16 119.2(7) . . ?
C12 C11 N1 132.2(8) . . ?
C16 C11 N1 108.2(8) . . ?
C11 C12 C13 120.0(7) . . ?
C11 C12 H12 120 . . ?
C13 C12 H12 120 . . ?
C14 C13 C12 119.8(7) . . ?
C14 C13 H13 120.1 . . ?
C12 C13 H13 120.1 . . ?
C15 C14 C13 120.0(7) . . ?
C15 C14 H14 120 . . ?
C13 C14 H14 120 . . ?
C14 C15 C16 120.8(7) . . ?
C14 C15 H15 119.6 . . ?
C16 C15 H15 119.6 . . ?
C15 C16 C11 120.1(7) . . ?
C15 C16 H16 120 . . ?
C11 C16 H16 120 . . ?
C22 C21 C26 118.5(7) . . ?
C22 C21 C1 130.3(7) . . ?
C26 C21 C1 110.6(7) . . ?
C21 C22 C23 120.4(6) . . ?
C21 C22 H22 119.8 . . ?
C23 C22 H22 119.8 . . ?
C24 C23 C22 119.9(7) . . ?
C24 C23 H23 120.1 . . ?
C22 C23 H23 120.1 . . ?
C25 C24 C23 120.2(8) . . ?
C25 C24 H24 119.9 . . ?
C23 C24 H24 119.9 . . ?
C26 C25 C24 120.6(7) . . ?
C26 C25 H25 119.7 . . ?
C24 C25 H25 119.7 . . ?
C25 C26 C21 120.5(7) . . ?
C25 C26 H26 119.8 . . ?
C21 C26 H26 119.8 . . ?
C32 C31 C36 117.1(6) . . ?
C32 C31 C2 117.0(6) . . ?
C36 C31 C2 125.0(6) . . ?
F11 C32 C33 118.1(6) . . ?
F11 C32 C31 119.5(6) . . ?
C33 C32 C31 122.4(6) . . ?
F12 C33 C32 120.8(5) . . ?
F12 C33 C34 120.2(6) . . ?
C32 C33 C34 119.0(6) . . ?
F13 C34 C33 119.7(6) . . ?
F13 C34 C35 119.6(6) . . ?
C33 C34 C35 120.7(5) . . ?
F14 C35 C36 121.4(6) . . ?
F14 C35 C34 119.9(6) . . ?
C36 C35 C34 118.7(5) . . ?
F15 C36 C35 118.0(5) . . ?
F15 C36 C31 119.8(6) . . ?
C35 C36 C31 122.1(6) . . ?
C42 C41 C46 117.6(6) . . ?
C42 C41 N2 116.5(7) . . ?
C46 C41 N2 125.7(7) . . ?
C43 C42 F21 118.9(7) . . ?
C43 C42 C41 122.2(7) . . ?
F21 C42 C41 118.9(7) . . ?
C42 C43 F22 121.1(7) . . ?
C42 C43 C44 120.4(7) . . ?
F22 C43 C44 118.5(6) . . ?
F23 C44 C45 120.1(6) . . ?
F23 C44 C43 119.9(6) . . ?
C45 C44 C43 120.0(6) . . ?
F24 C45 C44 120.6(6) . . ?
F24 C45 C46 120.6(7) . . ?
C44 C45 C46 118.8(6) . . ?
F25 C46 C41 120.4(7) . . ?
F25 C46 C45 118.4(7) . . ?
C41 C46 C45 121.0(7) . . ?
C1 N1 C11 116.8(8) . . ?
C1 N1 H1 121.6 . . ?
C11 N1 H1 121.6 . . ?
C2 N2 C41 111.6(8) . . ?
C2 N2 H2 124.2 . . ?
C41 N2 H2 124.2 . . ?

loop_
_geom_bond_atom_site_label_1
_geom_bond_atom_site_label_2
_geom_bond_distance
_geom_bond_site_symmetry_2
_geom_bond_publ_flag
C1 N1 1.190(12) . ?
C1 O1 1.273(9) . ?
C1 C21 1.5900(8) . ?
C2 O2 1.215(9) . ?
C2 N2 1.288(11) . ?
C2 C31 1.597(12) . ?
C11 C12 1.381(13) . ?
C11 C16 1.392(14) . ?
C11 N1 1.575(13) . ?
C12 C13 1.397(11) . ?
C12 H12 0.95 . ?
C13 C14 1.380(10) . ?
C13 H13 0.95 . ?
C14 C15 1.362(11) . ?
C14 H14 0.95 . ?
C15 C16 1.377(13) . ?
C15 H15 0.95 . ?
C16 H16 0.95 . ?
C21 C22 1.381(11) . ?
C21 C26 1.404(11) . ?
C22 C23 1.382(12) . ?
C22 H22 0.95 . ?
C23 C24 1.381(13) . ?
C23 H23 0.95 . ?
C24 C25 1.364(14) . ?
C24 H24 0.95 . ?
C25 C26 1.363(12) . ?
C25 H25 0.95 . ?
C26 H26 0.95 . ?
C31 C32 1.385(9) . ?
C31 C36 1.392(9) . ?
C32 F11 1.344(7) . ?
C32 C33 1.370(8) . ?
C33 F12 1.338(7) . ?
C33 C34 1.379(8) . ?
C34 F13 1.348(7) . ?
C34 C35 1.391(9) . ?
C35 F14 1.338(7) . ?
C35 C36 1.372(9) . ?
C36 F15 1.345(7) . ?
C41 C42 1.375(12) . ?
C41 C46 1.393(12) . ?
C41 N2 1.516(13) . ?
C42 C43 1.336(10) . ?
C42 F21 1.354(8) . ?
C43 F22 1.352(8) . ?
C43 C44 1.393(9) . ?
C44 F23 1.346(8) . ?
C44 C45 1.363(9) . ?
C45 F24 1.335(8) . ?
C45 C46 1.399(10) . ?
C46 F25 1.340(8) . ?
N1 H1 0.88 . ?
N2 H2 0.88 . ?
